data_7130258
loop_
_publ_author_name
'Breton, Logan S.'
'Morrison, Gregory'
'Lacroix, Matthew'
'Halasyamani, P. Shiv'
'Zur Loye, Hans-Conrad'

_publ_section_title
;
 Lanthanide Thioborates, an Emerging Class of Nonlinear Optical Materials,
 Efficiently Synthesized Using the Boron-Chalcogen Mixture Method
;
_journal_name_full 'Chemical Communications'
_journal_paper_doi 10.1039/D2CC01260J
_journal_year 2022
_chemical_formula_moiety 'B Ce S3'
_chemical_formula_sum 'B Ce S3'
_chemical_formula_weight 247.11
_chemical_name_systematic 'Cerium Orthothioborate'
_space_group_crystal_system orthorhombic
_space_group_IT_number 33
_space_group_name_Hall 'P 2c -2n'
_space_group_name_H-M_alt 'P n a 21'
_atom_sites_solution_primary direct
_audit_creation_date 2022-01-25
_audit_creation_method
;
Olex2 1.3
(compiled 2020.11.12 svn.r5f609507 for OlexSys, GUI svn.r6408)
;
_audit_update_record
;
2022-02-25 deposited with the CCDC.	2022-06-20 downloaded from the CCDC.
;
_cell_angle_alpha 90
_cell_angle_beta 90
_cell_angle_gamma 90
_cell_formula_units_Z 4
_cell_length_a 7.6059(2)
_cell_length_b 6.01810(10)
_cell_length_c 8.9311(2)
_cell_measurement_reflns_used 9850
_cell_measurement_temperature 300.8
_cell_measurement_theta_max 36.30
_cell_measurement_theta_min 3.52
_cell_volume 408.804(16)
_computing_cell_refinement 'SAINT V8.40B (?, 2016)'
_computing_data_reduction 'SAINT V8.40B (?, 2016)'
_computing_molecular_graphics 'Olex2 1.3 (Dolomanov et al., 2009)'
_computing_publication_material 'Olex2 1.3 (Dolomanov et al., 2009)'
_computing_structure_refinement 'SHELXL 2018/3 (Sheldrick, 2015)'
_computing_structure_solution 'SHELXS  (Sheldrick, 2008)'
_diffrn_ambient_temperature 300.8
_diffrn_measured_fraction_theta_full 0.997
_diffrn_measured_fraction_theta_max 0.999
_diffrn_measurement_device_type 'Bruker APEX-II CCD'
_diffrn_measurement_method '\f and \w scans'
_diffrn_radiation_type MoK\a
_diffrn_radiation_wavelength 0.71073
_diffrn_reflns_av_R_equivalents 0.0357
_diffrn_reflns_av_unetI/netI 0.0117
_diffrn_reflns_Laue_measured_fraction_full 0.997
_diffrn_reflns_Laue_measured_fraction_max 0.999
_diffrn_reflns_limit_h_max 12
_diffrn_reflns_limit_h_min -12
_diffrn_reflns_limit_k_max 10
_diffrn_reflns_limit_k_min -10
_diffrn_reflns_limit_l_max 14
_diffrn_reflns_limit_l_min -14
_diffrn_reflns_number 44388
_diffrn_reflns_point_group_measured_fraction_full 0.997
_diffrn_reflns_point_group_measured_fraction_max 0.999
_diffrn_reflns_theta_full 25.242
_diffrn_reflns_theta_max 36.323
_diffrn_reflns_theta_min 4.083
_diffrn_source_current 1.4
_diffrn_source_power 0.07
_diffrn_source_voltage 50.0
_diffrn_standards_number 0
_exptl_absorpt_coefficient_mu 12.429
_exptl_absorpt_correction_T_max 0.2740
_exptl_absorpt_correction_T_min 0.1586
_exptl_absorpt_correction_type multi-scan
_exptl_absorpt_process_details
;
SADABS-2016/2 (Bruker,2016) was used for absorption correction.
wR2(int) was 0.1190 before and 0.0527 after correction.
The Ratio of minimum to maximum transmission is 0.5788.
The \l/2 correction factor is Not present.
;
_exptl_crystal_colour green
_exptl_crystal_colour_primary green
_exptl_crystal_density_diffrn 4.015
_exptl_crystal_description rod
_exptl_crystal_F_000 444
_exptl_crystal_size_max 0.07
_exptl_crystal_size_mid 0.04
_exptl_crystal_size_min 0.03
_refine_diff_density_max 0.492
_refine_diff_density_min -0.289
_refine_diff_density_rms 0.074
_refine_ls_abs_structure_details
;
 Refined as an inversion twin.
;
_refine_ls_abs_structure_Flack 0.335(10)
_refine_ls_extinction_coef 0.0057(3)
_refine_ls_extinction_expression Fc^*^=kFc[1+0.001xFc^2^\l^3^/sin(2\q)]^-1/4^
_refine_ls_extinction_method 'SHELXL-2018/3 (Sheldrick 2018)'
_refine_ls_goodness_of_fit_ref 1.124
_refine_ls_hydrogen_treatment undef
_refine_ls_matrix_type full
_refine_ls_number_parameters 48
_refine_ls_number_reflns 1970
_refine_ls_number_restraints 1
_refine_ls_restrained_S_all 1.124
_refine_ls_R_factor_all 0.0080
_refine_ls_R_factor_gt 0.0079
_refine_ls_shift/su_max 0.001
_refine_ls_shift/su_mean 0.000
_refine_ls_structure_factor_coef Fsqd
_refine_ls_weighting_details 'w=1/[\s^2^(Fo^2^)+(0.0052P)^2^+0.0702P] where P=(Fo^2^+2Fc^2^)/3'
_refine_ls_weighting_scheme calc
_refine_ls_wR_factor_gt 0.0173
_refine_ls_wR_factor_ref 0.0174
_reflns_Friedel_coverage 0.903
_reflns_Friedel_fraction_full 0.997
_reflns_Friedel_fraction_max 0.999
_reflns_number_gt 1960
_reflns_number_total 1970
_reflns_threshold_expression 'I > 2\s(I)'
_cod_data_source_file d2cc01260j2.cif
_cod_data_source_block lb2059c_pt2_os
_cod_database_code 7130258
_shelx_shelxl_version_number 2018/3
_shelx_space_group_comment
;
The symmetry employed for this shelxl refinement is uniquely defined
by the following loop, which should always be used as a source of
symmetry information in preference to the above space-group names.
They are only intended as comments.
;
_shelx_estimated_absorpt_t_max 0.707
_shelx_estimated_absorpt_t_min 0.477
_olex2_refinement_description
;
1. Twinned data refinement
 Scales: 0.665(10)
 0.335(10)
;
_olex2_submission_special_instructions 'No special instructions were received'

loop_
_space_group_symop_operation_xyz
'x, y, z'
'-x, -y, z+1/2'
'-x+1/2, y+1/2, z+1/2'
'x+1/2, -y+1/2, z'

loop_
_atom_site_label
_atom_site_type_symbol
_atom_site_fract_x
_atom_site_fract_y
_atom_site_fract_z
_atom_site_U_iso_or_equiv
_atom_site_adp_type
_atom_site_occupancy
_atom_site_site_symmetry_order
_atom_site_calc_flag
_atom_site_refinement_flags_posn
_atom_site_refinement_flags_adp
_atom_site_refinement_flags_occupancy
_atom_site_disorder_assembly
_atom_site_disorder_group
Ce1 Ce 0.88617(2) 0.07064(2) 0.78981(4) 0.01070(3) Uani 1 1 d . . . . .
S3 S 0.49864(5) -0.09467(6) 0.80176(7) 0.01396(8) Uani 1 1 d . . . . .
S2 S 1.17410(6) 0.16416(8) 0.58225(5) 0.01124(8) Uani 1 1 d . . . . .
S1 S 1.20415(6) 0.13706(8) 0.99383(5) 0.01254(9) Uani 1 1 d . . . . .
B1 B 1.1463(3) 0.4052(3) 0.4610(2) 0.0122(3) Uani 1 1 d . . . . .

loop_
_atom_site_aniso_label
_atom_site_aniso_U_11
_atom_site_aniso_U_22
_atom_site_aniso_U_33
_atom_site_aniso_U_23
_atom_site_aniso_U_13
_atom_site_aniso_U_12
Ce1 0.01096(4) 0.01197(4) 0.00918(3) 0.00051(5) 0.00023(5) 0.00119(2)
S3 0.01324(14) 0.01637(15) 0.0123(2) 0.00131(18) 0.00170(18) -0.00252(11)
S2 0.01352(17) 0.01032(17) 0.00987(18) 0.00045(15) 0.00013(15) -0.00079(14)
S1 0.01455(17) 0.01053(18) 0.0125(2) 0.00166(16) 0.00120(17) 0.00084(14)
B1 0.0126(7) 0.0124(7) 0.0114(7) -0.0001(6) 0.0001(6) 0.0014(6)

loop_
_atom_type_symbol
_atom_type_description
_atom_type_scat_dispersion_real
_atom_type_scat_dispersion_imag
_atom_type_scat_source
B B 0.0013 0.0007 'International Tables Vol C Tables 4.2.6.8 and 6.1.1.4'
Ce Ce -0.2486 2.6331 'International Tables Vol C Tables 4.2.6.8 and 6.1.1.4'
S S 0.1246 0.1234 'International Tables Vol C Tables 4.2.6.8 and 6.1.1.4'

loop_
_geom_angle_atom_site_label_1
_geom_angle_atom_site_label_2
_geom_angle_atom_site_label_3
_geom_angle
_geom_angle_site_symmetry_1
_geom_angle_site_symmetry_3
_geom_angle_publ_flag
S3 Ce1 S3 147.961(15) 4_545 4 ?
S3 Ce1 S3 87.910(7) 4_545 . ?
S3 Ce1 S3 123.708(11) . 4 ?
S3 Ce1 S2 64.043(15) 4_545 2_755 ?
S3 Ce1 S1 82.969(13) 4_545 . ?
S3 Ce1 S1 72.440(14) 4_545 2_754 ?
S2 Ce1 S3 89.584(14) . 4_545 ?
S2 Ce1 S3 142.421(18) . . ?
S2 Ce1 S3 71.060(15) 2_755 . ?
S2 Ce1 S3 68.855(14) 4_455 4 ?
S2 Ce1 S3 71.005(14) 4_455 . ?
S2 Ce1 S3 117.722(16) 2_755 4 ?
S2 Ce1 S3 68.840(14) . 4 ?
S2 Ce1 S3 134.554(16) 4_455 4_545 ?
S2 Ce1 S2 136.228(8) 4_455 2_755 ?
S2 Ce1 S2 84.627(15) . 4_455 ?
S2 Ce1 S2 139.103(9) . 2_755 ?
S2 Ce1 S1 62.870(16) 4_455 2_754 ?
S2 Ce1 S1 76.111(11) . . ?
S2 Ce1 S1 72.148(16) . 2_754 ?
S2 Ce1 S1 137.905(14) 4_455 . ?
S2 Ce1 S1 70.354(15) 2_755 . ?
S1 Ce1 S3 134.285(18) 4_455 4_545 ?
S1 Ce1 S3 140.459(18) . . ?
S1 Ce1 S3 119.340(17) 2_754 4 ?
S1 Ce1 S3 71.374(15) 2_754 . ?
S1 Ce1 S3 61.121(13) 4_455 4 ?
S1 Ce1 S3 73.677(14) 4_455 . ?
S1 Ce1 S3 69.336(14) . 4 ?
S1 Ce1 S2 70.409(17) 4_455 2_755 ?
S1 Ce1 S2 78.661(11) 4_455 4_455 ?
S1 Ce1 S2 122.302(11) 2_754 2_755 ?
S1 Ce1 S2 129.955(14) 4_455 . ?
S1 Ce1 S1 139.514(11) 2_754 . ?
S1 Ce1 S1 85.609(16) 4_455 . ?
S1 Ce1 S1 134.387(10) 4_455 2_754 ?
Ce1 S3 Ce1 86.466(9) . 4_455 ?
Ce1 S3 Ce1 147.961(15) 4_445 4_455 ?
Ce1 S3 Ce1 125.143(14) 4_445 . ?
B1 S3 Ce1 81.52(6) 3_645 4_445 ?
B1 S3 Ce1 82.29(6) 3_645 4_455 ?
B1 S3 Ce1 127.41(7) 3_645 . ?
Ce1 S2 Ce1 110.261(15) . 2_754 ?
Ce1 S2 Ce1 152.883(19) 4 2_754 ?
Ce1 S2 Ce1 96.665(19) . 4 ?
B1 S2 Ce1 90.36(7) . 4 ?
B1 S2 Ce1 80.79(7) . 2_754 ?
B1 S2 Ce1 116.31(7) . . ?
Ce1 S1 Ce1 156.76(2) 4 2_755 ?
Ce1 S1 Ce1 106.826(15) 2_755 . ?
Ce1 S1 Ce1 94.757(18) 4 . ?
B1 S1 Ce1 107.31(7) 3_745 . ?
B1 S1 Ce1 93.76(7) 3_745 4 ?
B1 S1 Ce1 88.04(7) 3_745 2_755 ?
S3 B1 S2 122.76(11) 3_654 . ?
S3 B1 S1 120.59(11) 3_654 3_754 ?
S2 B1 S1 116.16(11) . 3_754 ?

loop_
_geom_bond_atom_site_label_1
_geom_bond_atom_site_label_2
_geom_bond_distance
_geom_bond_site_symmetry_2
_geom_bond_publ_flag
Ce1 S3 2.9914(4) 4_545 ?
Ce1 S3 3.2694(4) 4 ?
Ce1 S3 3.1127(4) . ?
Ce1 S2 3.0048(6) 2_755 ?
Ce1 S2 2.9239(5) . ?
Ce1 S2 2.9300(6) 4_455 ?
Ce1 S1 3.0544(6) . ?
Ce1 S1 2.8864(6) 4_455 ?
Ce1 S1 3.0037(6) 2_754 ?
S3 B1 1.799(2) 3_645 ?
S2 B1 1.823(2) . ?
S1 B1 1.824(2) 3_745 ?

loop_
_geom_torsion_atom_site_label_1
_geom_torsion_atom_site_label_2
_geom_torsion_atom_site_label_3
_geom_torsion_atom_site_label_4
_geom_torsion
_geom_torsion_site_symmetry_1
_geom_torsion_site_symmetry_2
_geom_torsion_site_symmetry_3
_geom_torsion_site_symmetry_4
_geom_torsion_publ_flag
Ce1 S2 B1 S3 -74.80(13) . . . 3_654 ?
Ce1 S2 B1 S3 -172.42(12) 4 . . 3_654 ?
Ce1 S2 B1 S3 33.34(11) 2_754 . . 3_654 ?
Ce1 S2 B1 S1 113.19(10) . . . 3_754 ?
Ce1 S2 B1 S1 -138.68(11) 2_754 . . 3_754 ?
Ce1 S2 B1 S1 15.57(11) 4 . . 3_754 ?

loop_
_twin_individual_id
_twin_individual_mass_fraction_refined
1 0.665(10)
2 0.335(10)
